data_4000773
loop_
_publ_author_name
'Bichler, Daniel'
'Johrendt, Dirk'

_publ_contact_author
;
        Prof. Dirk Johrendt
        Department Chemie und Biochemie
        Ludwig-Maximilians-Universit\"at M\"unchen
        Butenandtstrasse 5 - 13 (D)
        D 81377 M\"unchen
        Germany
;
_publ_section_title
;
 Interplay of Magnetism and Bonding in GaV4--xCrxSe8
;
_journal_issue 11
_journal_name_full 'Chemistry of Materials'
_journal_page_first 3014
_journal_paper_doi 10.1021/cm200776v
_journal_volume 23
_journal_year 2011
_chemical_formula_structural 'Cr Ga2 Se16 V7'
_chemical_formula_sum 'Cr Ga2 Se16 V7'
_chemical_formula_weight 1811.38
_chemical_name_systematic
;
 Gallium chromium vanadium selenide (1/0.5/3.5/8)
;
_space_group_IT_number 216
_symmetry_cell_setting cubic
_symmetry_space_group_name_Hall 'F -4 2 3'
_symmetry_space_group_name_H-M 'F -4 3 m'
_atom_sites_solution_hydrogens none
_atom_sites_solution_primary direct
_atom_sites_solution_secondary difmap
_audit_creation_method SHELXL-97
_cell_angle_alpha 90.00
_cell_angle_beta 90.00
_cell_angle_gamma 90.00
_cell_formula_units_Z 2
_cell_length_a 10.1710(12)
_cell_length_b 10.1710(12)
_cell_length_c 10.1710(12)
_cell_measurement_reflns_used 1242
_cell_measurement_temperature 293(2)
_cell_measurement_theta_max 30.45
_cell_measurement_theta_min 2.3
_cell_volume 1052.2(2)
_computing_cell_refinement 'Stoe IPDS Software, 1998'
_computing_data_collection 'Stoe IPDS Software, 1998'
_computing_data_reduction 'Stoe IPDS Software, 1998'
_computing_structure_refinement 'SHELXL-97 (Sheldrick, 1997)'
_computing_structure_solution 'SHELXS-97 (Sheldrick, 1990)'
_diffrn_ambient_temperature 293(2)
_diffrn_measured_fraction_theta_full 1.000
_diffrn_measured_fraction_theta_max 1.000
_diffrn_measurement_device_type 'STOE IPDS'
_diffrn_measurement_method oszillation
_diffrn_radiation_monochromator graphite
_diffrn_radiation_source 'fine-focus sealed tube'
_diffrn_radiation_type MoK\a
_diffrn_radiation_wavelength 0.71073
_diffrn_reflns_av_R_equivalents 0.0783
_diffrn_reflns_av_sigmaI/netI 0.0385
_diffrn_reflns_limit_h_max 14
_diffrn_reflns_limit_h_min -14
_diffrn_reflns_limit_k_max 14
_diffrn_reflns_limit_k_min -9
_diffrn_reflns_limit_l_max 14
_diffrn_reflns_limit_l_min -12
_diffrn_reflns_number 1851
_diffrn_reflns_theta_full 30.26
_diffrn_reflns_theta_max 30.26
_diffrn_reflns_theta_min 3.47
_diffrn_standards_decay_% 0
_diffrn_standards_interval_count 0
_diffrn_standards_interval_time 0
_diffrn_standards_number 0
_exptl_absorpt_coefficient_mu 33.633
_exptl_absorpt_correction_T_max 0.2537
_exptl_absorpt_correction_T_min 0.1427
_exptl_absorpt_correction_type numerical
_exptl_absorpt_process_details 'X-RED32 v. 1.03, STOE & Cie GmbH, 2002'
_exptl_crystal_colour metallic-black
_exptl_crystal_density_diffrn 5.717
_exptl_crystal_density_method 'not measured'
_exptl_crystal_description block
_exptl_crystal_F_000 1582
_exptl_crystal_size_max 0.041
_exptl_crystal_size_mid 0.032
_exptl_crystal_size_min 0.019
_refine_diff_density_max 0.948
_refine_diff_density_min -0.803
_refine_diff_density_rms 0.228
_refine_ls_abs_structure_details 'Flack H D (1983), Acta Cryst. A39, 876-881'
_refine_ls_abs_structure_Flack 0.00(8)
_refine_ls_extinction_coef 0.00040(7)
_refine_ls_extinction_expression Fc^*^=kFc[1+0.001xFc^2^\l^3^/sin(2\q)]^-1/4^
_refine_ls_extinction_method SHELXL
_refine_ls_goodness_of_fit_ref 1.052
_refine_ls_hydrogen_treatment none
_refine_ls_matrix_type full
_refine_ls_number_parameters 12
_refine_ls_number_reflns 195
_refine_ls_number_restraints 0
_refine_ls_restrained_S_all 1.052
_refine_ls_R_factor_all 0.0284
_refine_ls_R_factor_gt 0.0242
_refine_ls_shift/su_max 0.000
_refine_ls_shift/su_mean 0.000
_refine_ls_structure_factor_coef Fsqd
_refine_ls_weighting_details 'calc w=1/[\s^2^(Fo^2^)+(0.0197P)^2^+0.0000P] where P=(Fo^2^+2Fc^2^)/3'
_refine_ls_weighting_scheme calc
_refine_ls_wR_factor_gt 0.0489
_refine_ls_wR_factor_ref 0.0495
_reflns_number_gt 168
_reflns_number_total 195
_reflns_threshold_expression >2sigma(I)
_cod_data_source_file cm200776v_si_001.cif
_cod_data_source_block f-43m-GaCr0.5V3.5Se8
_cod_database_code 4000773

loop_
_symmetry_equiv_pos_as_xyz
'x, y, z'
'-x, -y, z'
'-x, y, -z'
'x, -y, -z'
'z, x, y'
'z, -x, -y'
'-z, -x, y'
'-z, x, -y'
'y, z, x'
'-y, z, -x'
'y, -z, -x'
'-y, -z, x'
'y, x, z'
'-y, -x, z'
'y, -x, -z'
'-y, x, -z'
'x, z, y'
'-x, z, -y'
'-x, -z, y'
'x, -z, -y'
'z, y, x'
'z, -y, -x'
'-z, y, -x'
'-z, -y, x'
'x, y+1/2, z+1/2'
'-x, -y+1/2, z+1/2'
'-x, y+1/2, -z+1/2'
'x, -y+1/2, -z+1/2'
'z, x+1/2, y+1/2'
'z, -x+1/2, -y+1/2'
'-z, -x+1/2, y+1/2'
'-z, x+1/2, -y+1/2'
'y, z+1/2, x+1/2'
'-y, z+1/2, -x+1/2'
'y, -z+1/2, -x+1/2'
'-y, -z+1/2, x+1/2'
'y, x+1/2, z+1/2'
'-y, -x+1/2, z+1/2'
'y, -x+1/2, -z+1/2'
'-y, x+1/2, -z+1/2'
'x, z+1/2, y+1/2'
'-x, z+1/2, -y+1/2'
'-x, -z+1/2, y+1/2'
'x, -z+1/2, -y+1/2'
'z, y+1/2, x+1/2'
'z, -y+1/2, -x+1/2'
'-z, y+1/2, -x+1/2'
'-z, -y+1/2, x+1/2'
'x+1/2, y, z+1/2'
'-x+1/2, -y, z+1/2'
'-x+1/2, y, -z+1/2'
'x+1/2, -y, -z+1/2'
'z+1/2, x, y+1/2'
'z+1/2, -x, -y+1/2'
'-z+1/2, -x, y+1/2'
'-z+1/2, x, -y+1/2'
'y+1/2, z, x+1/2'
'-y+1/2, z, -x+1/2'
'y+1/2, -z, -x+1/2'
'-y+1/2, -z, x+1/2'
'y+1/2, x, z+1/2'
'-y+1/2, -x, z+1/2'
'y+1/2, -x, -z+1/2'
'-y+1/2, x, -z+1/2'
'x+1/2, z, y+1/2'
'-x+1/2, z, -y+1/2'
'-x+1/2, -z, y+1/2'
'x+1/2, -z, -y+1/2'
'z+1/2, y, x+1/2'
'z+1/2, -y, -x+1/2'
'-z+1/2, y, -x+1/2'
'-z+1/2, -y, x+1/2'
'x+1/2, y+1/2, z'
'-x+1/2, -y+1/2, z'
'-x+1/2, y+1/2, -z'
'x+1/2, -y+1/2, -z'
'z+1/2, x+1/2, y'
'z+1/2, -x+1/2, -y'
'-z+1/2, -x+1/2, y'
'-z+1/2, x+1/2, -y'
'y+1/2, z+1/2, x'
'-y+1/2, z+1/2, -x'
'y+1/2, -z+1/2, -x'
'-y+1/2, -z+1/2, x'
'y+1/2, x+1/2, z'
'-y+1/2, -x+1/2, z'
'y+1/2, -x+1/2, -z'
'-y+1/2, x+1/2, -z'
'x+1/2, z+1/2, y'
'-x+1/2, z+1/2, -y'
'-x+1/2, -z+1/2, y'
'x+1/2, -z+1/2, -y'
'z+1/2, y+1/2, x'
'z+1/2, -y+1/2, -x'
'-z+1/2, y+1/2, -x'
'-z+1/2, -y+1/2, x'

loop_
_atom_site_label
_atom_site_type_symbol
_atom_site_fract_x
_atom_site_fract_y
_atom_site_fract_z
_atom_site_U_iso_or_equiv
_atom_site_adp_type
_atom_site_occupancy
_atom_site_symmetry_multiplicity
_atom_site_calc_flag
_atom_site_refinement_flags
Ga1 Ga 0.0000 0.0000 0.0000 0.0075(6) Uani 1 24 d S
V2 V 0.60572(13) 0.60572(13) 0.60572(13) 0.0100(4) Uani 0.875 6 d SP
Cr2 Cr 0.60572(13) 0.60572(13) 0.60572(13) 0.0100(4) Uani 0.125 6 d SP
Se1 Se 0.36901(6) 0.36901(6) 0.36901(6) 0.0084(3) Uani 1 6 d S
Se3 Se 0.86346(7) 0.86346(7) 0.86346(7) 0.0079(3) Uani 1 6 d S

loop_
_atom_site_aniso_label
_atom_site_aniso_U_11
_atom_site_aniso_U_22
_atom_site_aniso_U_33
_atom_site_aniso_U_23
_atom_site_aniso_U_13
_atom_site_aniso_U_12
Ga1 0.0075(6) 0.0075(6) 0.0075(6) 0.000 0.000 0.000
V2 0.0100(4) 0.0100(4) 0.0100(4) 0.0004(4) 0.0004(4) 0.0004(4)
Cr2 0.0100(4) 0.0100(4) 0.0100(4) 0.0004(4) 0.0004(4) 0.0004(4)
Se1 0.0084(3) 0.0084(3) 0.0084(3) 0.0001(3) 0.0001(3) 0.0001(3)
Se3 0.0079(3) 0.0079(3) 0.0079(3) -0.0004(2) -0.0004(2) -0.0004(2)

loop_
_atom_type_symbol
_atom_type_description
_atom_type_scat_dispersion_real
_atom_type_scat_dispersion_imag
_atom_type_scat_source
V V 0.3005 0.5294 'International Tables Vol C Tables 4.2.6.8 and 6.1.1.4'
Cr Cr 0.3209 0.6236 'International Tables Vol C Tables 4.2.6.8 and 6.1.1.4'
Ga Ga 0.2307 1.6083 'International Tables Vol C Tables 4.2.6.8 and 6.1.1.4'
Se Se -0.0929 2.2259 'International Tables Vol C Tables 4.2.6.8 and 6.1.1.4'

loop_
_geom_angle_atom_site_label_1
_geom_angle_atom_site_label_2
_geom_angle_atom_site_label_3
_geom_angle
_geom_angle_site_symmetry_1
_geom_angle_site_symmetry_3
Se3 Ga1 Se3 109.5 1_444 4_466
Se3 Ga1 Se3 109.5 1_444 2_664
Se3 Ga1 Se3 109.5 4_466 2_664
Se3 Ga1 Se3 109.5 1_444 3_646
Se3 Ga1 Se3 109.5 4_466 3_646
Se3 Ga1 Se3 109.5 2_664 3_646
Se1 V2 Se1 101.40(6) 2_665 3_656
Se1 V2 Se1 101.40(6) 2_665 4_566
Se1 V2 Se1 101.40(6) 3_656 4_566
Se1 V2 Se3 161.81(9) 2_665 74_665
Se1 V2 Se3 90.00(3) 3_656 74_665
Se1 V2 Se3 90.00(3) 4_566 74_665
Se1 V2 Se3 90.00(3) 2_665 51_656
Se1 V2 Se3 161.81(9) 3_656 51_656
Se1 V2 Se3 90.00(3) 4_566 51_656
Se3 V2 Se3 75.73(7) 74_665 51_656
Se1 V2 Se3 90.00(3) 2_665 28_566
Se1 V2 Se3 90.00(3) 3_656 28_566
Se1 V2 Se3 161.81(9) 4_566 28_566
Se3 V2 Se3 75.73(7) 74_665 28_566
Se3 V2 Se3 75.73(7) 51_656 28_566
Se1 V2 Cr2 51.35(4) 2_665 16_656
Se1 V2 Cr2 98.59(5) 3_656 16_656
Se1 V2 Cr2 51.35(4) 4_566 16_656
Se3 V2 Cr2 141.31(3) 74_665 16_656
Se3 V2 Cr2 99.60(4) 51_656 16_656
Se3 V2 Cr2 141.31(3) 28_566 16_656
Se1 V2 V2 51.35(4) 2_665 16_656
Se1 V2 V2 98.59(5) 3_656 16_656
Se1 V2 V2 51.35(4) 4_566 16_656
Se3 V2 V2 141.31(3) 74_665 16_656
Se3 V2 V2 99.60(4) 51_656 16_656
Se3 V2 V2 141.31(3) 28_566 16_656
Cr2 V2 V2 0.000(14) 16_656 16_656
Se1 V2 Cr2 128.65(4) 2_665 64_656
Se1 V2 Cr2 81.41(5) 3_656 64_656
Se1 V2 Cr2 128.65(4) 4_566 64_656
Se3 V2 Cr2 38.69(3) 74_665 64_656
Se3 V2 Cr2 80.40(4) 51_656 64_656
Se3 V2 Cr2 38.69(3) 28_566 64_656
Cr2 V2 Cr2 180.00(3) 16_656 64_656
V2 V2 Cr2 180.00(3) 16_656 64_656
Se1 V2 V2 128.65(4) 2_665 64_656
Se1 V2 V2 81.41(5) 3_656 64_656
Se1 V2 V2 128.65(4) 4_566 64_656
Se3 V2 V2 38.69(3) 74_665 64_656
Se3 V2 V2 80.40(4) 51_656 64_656
Se3 V2 V2 38.69(3) 28_566 64_656
Cr2 V2 V2 180.00(3) 16_656 64_656
V2 V2 V2 180.00(3) 16_656 64_656
Cr2 V2 V2 0.00(6) 64_656 64_656
V2 Se1 Cr2 0.00(5) 16_656 16_656
V2 Se1 Cr2 77.30(8) 16_656 4_566
Cr2 Se1 Cr2 77.30(8) 16_656 4_566
V2 Se1 V2 77.30(8) 16_656 2_665
Cr2 Se1 V2 77.30(8) 16_656 2_665
Cr2 Se1 V2 77.30(8) 4_566 2_665
V2 Se1 V2 77.30(8) 16_656 4_566
Cr2 Se1 V2 77.30(8) 16_656 4_566
Cr2 Se1 V2 0.00(5) 4_566 4_566
V2 Se1 V2 77.30(8) 2_665 4_566
V2 Se1 Cr2 77.30(8) 16_656 2_665
Cr2 Se1 Cr2 77.30(8) 16_656 2_665
Cr2 Se1 Cr2 77.30(8) 4_566 2_665
V2 Se1 Cr2 0.000(9) 2_665 2_665
V2 Se1 Cr2 77.30(8) 4_566 2_665
Ga1 Se3 Cr2 115.66(4) 1_666 28_566
Ga1 Se3 Cr2 115.67(4) 1_666 74_665
Cr2 Se3 Cr2 102.63(5) 28_566 74_665
Ga1 Se3 V2 115.66(4) 1_666 28_566
Cr2 Se3 V2 0.00(5) 28_566 28_566
Cr2 Se3 V2 102.63(5) 74_665 28_566
Ga1 Se3 V2 115.67(4) 1_666 74_665
Cr2 Se3 V2 102.63(5) 28_566 74_665
Cr2 Se3 V2 0.000(9) 74_665 74_665
V2 Se3 V2 102.63(5) 28_566 74_665
Ga1 Se3 V2 115.66(4) 1_666 64_656
Cr2 Se3 V2 102.63(5) 28_566 64_656
Cr2 Se3 V2 102.63(5) 74_665 64_656
V2 Se3 V2 102.63(5) 28_566 64_656
V2 Se3 V2 102.63(5) 74_665 64_656
Ga1 Se3 Cr2 115.66(4) 1_666 64_656
Cr2 Se3 Cr2 102.63(5) 28_566 64_656
Cr2 Se3 Cr2 102.63(5) 74_665 64_656
V2 Se3 Cr2 102.63(5) 28_566 64_656
V2 Se3 Cr2 102.63(5) 74_665 64_656
V2 Se3 Cr2 0.00(7) 64_656 64_656

loop_
_geom_bond_atom_site_label_1
_geom_bond_atom_site_label_2
_geom_bond_distance
_geom_bond_site_symmetry_2
Ga1 Se3 2.4054(13) 1_444
Ga1 Se3 2.4054(13) 4_466
Ga1 Se3 2.4054(13) 2_664
Ga1 Se3 2.4054(13) 3_646
V2 Se1 2.4349(13) 2_665
V2 Se1 2.4349(13) 3_656
V2 Se1 2.4349(13) 4_566
V2 Se3 2.6587(17) 74_665
V2 Se3 2.6587(17) 51_656
V2 Se3 2.6587(17) 28_566
V2 Cr2 3.041(4) 16_656
V2 V2 3.041(4) 16_656
V2 Cr2 4.151(4) 64_656
V2 V2 4.151(4) 64_656
Se1 V2 2.4349(13) 16_656
Se1 Cr2 2.4349(13) 16_656
Se1 Cr2 2.4349(13) 4_566
Se1 V2 2.4349(13) 2_665
Se1 V2 2.4349(13) 4_566
Se1 Cr2 2.4349(13) 2_665
Se3 Ga1 2.4054(13) 1_666
Se3 Cr2 2.6587(17) 28_566
Se3 Cr2 2.6587(17) 74_665
Se3 V2 2.6587(17) 28_566
Se3 V2 2.6587(17) 74_665
Se3 V2 2.6587(17) 64_656
Se3 Cr2 2.6587(17) 64_656
